data_7000411
loop_
_publ_author_name
'Michel, Fabien'
'Hamman, Sylvain'
'Philouze, Christian'
'Del Valle, Carlos Perez'
'Saint-Aman, Eric'
'Thomas, Fabrice'

_publ_section_title
;
 Galactose oxidase models: insights from 19F NMR spectroscopy
;
_journal_issue 5
_journal_name_full 'Dalton Transactions'
_journal_page_first 832
_journal_page_last 842
_journal_paper_doi 10.1039/b813036a
_journal_year 2009
_chemical_formula_sum 'C62 H69 Cl4 Cu2 F2 N9 O20'
_chemical_formula_weight 1567.18
_space_group_IT_number 2
_symmetry_cell_setting triclinic
_symmetry_Int_Tables_number 2
_symmetry_space_group_name_Hall '-P 1'
_symmetry_space_group_name_H-M 'P -1'
_cell_angle_alpha 67.13(1)
_cell_angle_beta 73.91(1)
_cell_angle_gamma 82.21(2)
_cell_formula_units_Z 2
_cell_length_a 12.006(3)
_cell_length_b 17.558(4)
_cell_length_c 18.513(2)
_cell_measurement_reflns_used 0
_cell_measurement_temperature 150.0
_cell_measurement_theta_max 0.0
_cell_measurement_theta_min 0.0
_cell_volume 3453.2(13)
_computing_cell_refinement 'Bruker-Enraf-Nonius kappaCCD'
_computing_data_collection 'Bruker-Enraf-Nonius kappaCCD'
_computing_data_reduction 'teXsan (MSC, 1992-1997)'
_computing_publication_material 'teXsan (MSC, 1992-1997)'
_computing_structure_refinement 'teXsan (MSC, 1992-1997)'
_computing_structure_solution SIR92
_diffrn_ambient_temperature 150.0
_diffrn_measurement_device_type 'Bruker-Enraf-Nonius kappaCCD'
_diffrn_measurement_method 'phi and omega scans'
_diffrn_orient_matrix_UB_11 0.00000
_diffrn_orient_matrix_UB_12 0.00000
_diffrn_orient_matrix_UB_13 0.00000
_diffrn_orient_matrix_UB_21 0.00000
_diffrn_orient_matrix_UB_22 0.00000
_diffrn_orient_matrix_UB_23 0.00000
_diffrn_orient_matrix_UB_31 0.00000
_diffrn_orient_matrix_UB_32 0.00000
_diffrn_orient_matrix_UB_33 0.00000
_diffrn_radiation_detector CCD
_diffrn_radiation_monochromator graphite
_diffrn_radiation_source 'X-ray tube'
_diffrn_radiation_type 'Mo K\a'
_diffrn_radiation_wavelength 0.71073
_diffrn_reflns_av_R_equivalents 0.10883
_diffrn_reflns_av_sigmaI/netI 0.070
_diffrn_reflns_limit_h_max 15
_diffrn_reflns_limit_h_min -15
_diffrn_reflns_limit_k_max 21
_diffrn_reflns_limit_k_min -23
_diffrn_reflns_limit_l_max 24
_diffrn_reflns_limit_l_min -24
_diffrn_reflns_number 26103
_diffrn_reflns_reduction_process 'Lp corrections applied'
_diffrn_reflns_theta_max 28.00
_diffrn_reflns_theta_min 1.23
_diffrn_standards_decay_% 0.00
_diffrn_standards_interval_count 0
_diffrn_standards_number 0
_exptl_absorpt_coefficient_mu 0.855
_exptl_absorpt_correction_type none
_exptl_crystal_colour green
_exptl_crystal_density_diffrn 1.507
_exptl_crystal_density_meas ?
_exptl_crystal_description platelet
_exptl_crystal_F_000 1616.00
_exptl_crystal_size_max 0.41
_exptl_crystal_size_mid 0.40
_exptl_crystal_size_min 0.26
_refine_diff_density_max 0.66
_refine_diff_density_min -0.60
_refine_ls_extinction_method none
_refine_ls_goodness_of_fit_all 1.977
_refine_ls_goodness_of_fit_ref 1.977
_refine_ls_hydrogen_treatment noref
_refine_ls_matrix_type full
_refine_ls_number_constraints 0
_refine_ls_number_parameters 901
_refine_ls_number_reflns 6328
_refine_ls_number_restraints 0
_refine_ls_R_factor_all 0.0719
_refine_ls_R_factor_gt 0.0719
_refine_ls_shift/su_max 0.0112
_refine_ls_shift/su_mean 0.0020
_refine_ls_structure_factor_coef F
_refine_ls_weighting_details 'w = 1/[\s^2^(Fo)]'
_refine_ls_weighting_scheme sigma
_refine_ls_wR_factor_all 0.0972
_refine_ls_wR_factor_ref 0.0972
_reflns_number_gt 6328
_reflns_number_total 9241
_reflns_threshold_expression I>2.00\s(I)
_cod_data_source_file b813036a.txt
_cod_data_source_block Cu_complex
_cod_depositor_comments
;
 Changing the values of the '_atom_site_label' and related data items
 (e. g. '_atom_site_aniso_label') to match each other in order to relate
 data from different loops.

 Antanas Vaitkus,
 2017-03-03

The following automatic conversions were performed:
data name '_geom_bond_atom_site_label_D' replaced with
'_geom_hbond_atom_site_label_D' as specified in the replacement file
'/home/antanas/src/cod-tools/trunk/data/replacement-values/replacement_tags.lst'.

data
name '_geom_bond_atom_site_label_H' replaced with
'_geom_hbond_atom_site_label_H' as specified in the replacement file
'/home/antanas/src/cod-tools/trunk/data/replacement-values/replacement_tags.lst'.

data
name '_geom_contact_atom_site_label_a' replaced with
'_geom_hbond_atom_site_label_A' as specified in the replacement file
'/home/antanas/src/cod-tools/trunk/data/replacement-values/replacement_tags.lst'.

data
name '_geom_bond_distance_DH' replaced with '_geom_hbond_distance_DH'
as specified in the replacement file
'/home/antanas/src/cod-tools/trunk/data/replacement-values/replacement_tags.lst'.

data
name '_geom_contact_distance_HA' replaced with
'_geom_hbond_distance_HA' as specified in the replacement file
'/home/antanas/src/cod-tools/trunk/data/replacement-values/replacement_tags.lst'.

data
name '_geom_contact_distance_DA' replaced with
'_geom_hbond_distance_DA' as specified in the replacement file
'/home/antanas/src/cod-tools/trunk/data/replacement-values/replacement_tags.lst'.

data
name '_geom_angle_DHA' replaced with '_geom_hbond_angle_DHA' as
specified in the replacement file
'/home/antanas/src/cod-tools/trunk/data/replacement-values/replacement_tags.lst'.

data
name '_geom_contact_site_symmetry_A' replaced with
'_geom_hbond_site_symmetry_A' as specified in the replacement file
'/home/antanas/src/cod-tools/trunk/data/replacement-values/replacement_tags.lst'.

Automatic conversion script
Id: cif_correct_tags 5005 2017-03-03 11:38:54Z antanas 
;
_cod_original_cell_volume 3453(1)
_cod_original_sg_symbol_H-M 'P -1 '
_cod_original_formula_sum 'C62 H69 Cl4 Cu2 F2 N9 O20 '
_cod_database_code 7000411

loop_
_symmetry_equiv_pos_as_xyz
' +x, +y, +z'
' -x, -y, -z'

loop_
_atom_site_label
_atom_site_fract_x
_atom_site_fract_y
_atom_site_fract_z
_atom_site_U_iso_or_equiv
_atom_site_occupancy
_atom_site_refinement_flags
_atom_site_adp_type
_atom_site_calc_flag
_atom_site_calc_attached_atom
Cu1 0.15791(6) 0.32860(3) 0.81541(4) 0.0228(2) 1.000 . Uani d ?
Cu2 -0.50576(6) 0.78657(4) 0.77066(4) 0.0237(2) 1.000 . Uani d ?
Cl1 0.4396(1) 0.24866(7) 0.87771(8) 0.0277(3) 1.000 . Uani d ?
Cl2 -0.2008(2) 0.5306(1) 0.8386(1) 0.0435(4) 1.000 . Uani d ?
Cl3 -0.3491(3) 0.8363(1) 0.4458(1) 0.0832(7) 1.000 . Uani d ?
Cl4 -0.8302(1) 0.82530(7) 0.81512(8) 0.0285(3) 1.000 . Uani d ?
F1 0.2446(5) 0.7366(2) 0.5624(3) 0.067(1) 1.000 . Uani d ?
F2 -0.4739(5) 0.4877(2) 0.6120(3) 0.075(1) 1.000 . Uani d ?
O1 -0.0195(4) 0.3591(2) 0.7707(2) 0.031(1) 1.000 . Uani d ?
O2 -0.2834(4) 0.0869(2) 0.9708(2) 0.033(1) 1.000 . Uani d ?
O3 -0.3050(3) 0.7586(2) 0.7333(2) 0.0263(9) 1.000 . Uani d ?
O4 -0.1258(4) 0.9499(3) 0.8460(3) 0.043(1) 1.000 . Uani d ?
O5 0.5227(4) 0.2769(3) 0.9036(3) 0.046(1) 1.000 . Uani d ?
O6 0.4031(5) 0.1687(2) 0.9344(3) 0.053(1) 1.000 . Uani d ?
O7 0.4870(4) 0.2469(3) 0.7986(2) 0.042(1) 1.000 . Uani d ?
O8 0.3388(4) 0.3051(2) 0.8764(2) 0.030(1) 1.000 . Uani d ?
O9 -0.1040(6) 0.5097(3) 0.7870(4) 0.089(2) 1.000 . Uani d ?
O10 -0.177(1) 0.5614(6) 0.8864(5) 0.140(4) 1.000 . Uani d ?
O11 -0.2688(6) 0.4564(4) 0.8883(4) 0.099(2) 1.000 . Uani d ?
O12 -0.2714(5) 0.5897(3) 0.7925(4) 0.074(2) 1.000 . Uani d ?
O13a -0.222(2) 0.888(1) 0.3874(8) 0.121(6) 0.500 . Uani d ?
O13b -0.4820(9) 0.7977(5) 0.4775(5) 0.042(2) 0.500 . Uani d ?
O14 -0.3024(8) 0.7800(4) 0.5083(4) 0.099(2) 1.000 . Uani d ?
O15 -0.3835(7) 0.9106(3) 0.4525(4) 0.078(2) 1.000 . Uani d ?
O16 -0.337(1) 0.8294(5) 0.3776(4) 0.124(3) 1.000 . Uani d ?
O17 -0.7313(4) 0.7689(2) 0.8259(3) 0.042(1) 1.000 . Uani d ?
O18 -0.8337(7) 0.8830(3) 0.8515(3) 0.079(2) 1.000 . Uani d ?
O19 -0.8258(4) 0.8632(3) 0.7321(2) 0.042(1) 1.000 . Uani d ?
O20 -0.9323(4) 0.7758(3) 0.8549(3) 0.050(1) 1.000 . Uani d ?
N1 0.0684(4) 0.2984(2) 0.9318(2) 0.020(1) 1.000 . Uani d ?
N2 0.1588(4) 0.2080(2) 0.8408(3) 0.024(1) 1.000 . Uani d ?
N3 0.1475(4) 0.4426(2) 0.8193(3) 0.026(1) 1.000 . Uani d ?
N4 0.2776(5) 0.3461(3) 0.7128(3) 0.030(1) 1.000 . Uani d ?
N5 -0.5011(4) 0.7555(3) 0.8861(3) 0.026(1) 1.000 . Uani d ?
N6 -0.4936(5) 0.9018(3) 0.7642(3) 0.029(1) 1.000 . Uani d ?
N7 -0.5236(4) 0.6642(3) 0.8068(3) 0.026(1) 1.000 . Uani d ?
N8 -0.5512(4) 0.8302(3) 0.6667(3) 0.026(1) 1.000 . Uani d ?
N9 -0.204(1) 0.5466(5) 0.4738(4) 0.108(3) 1.000 . Uani d ?
C1 0.0970(6) 0.2104(3) 0.9767(3) 0.028(1) 1.000 . Uani d ?
C2 0.1248(5) 0.1641(3) 0.9215(3) 0.024(1) 1.000 . Uani d ?
C3 0.1245(6) 0.0780(3) 0.9508(3) 0.030(1) 1.000 . Uani d ?
C4 0.1582(6) 0.0378(3) 0.8964(4) 0.035(2) 1.000 . Uani d ?
C5 0.1915(6) 0.0845(3) 0.8143(4) 0.030(1) 1.000 . Uani d ?
C6 0.1914(5) 0.1687(3) 0.7895(3) 0.027(1) 1.000 . Uani d ?
C7 0.1067(5) 0.3560(3) 0.9614(3) 0.028(1) 1.000 . Uani d ?
C8 0.1271(5) 0.4393(3) 0.8940(3) 0.025(1) 1.000 . Uani d ?
C9 0.1332(6) 0.5099(3) 0.9134(4) 0.032(1) 1.000 . Uani d ?
C10 0.1569(6) 0.5846(3) 0.8497(4) 0.034(1) 1.000 . Uani d ?
C11 0.1769(6) 0.5895(3) 0.7710(4) 0.036(2) 1.000 . Uani d ?
C12 0.2031(6) 0.6647(3) 0.7016(4) 0.042(2) 1.000 . Uani d ?
C13 0.2185(6) 0.6652(3) 0.6293(4) 0.042(2) 1.000 . Uani d ?
C14 0.2025(6) 0.5946(3) 0.6134(4) 0.039(2) 1.000 . Uani d ?
C15 0.1788(6) 0.5226(3) 0.6757(3) 0.031(1) 1.000 . Uani d ?
C16 0.1671(5) 0.5174(3) 0.7556(3) 0.027(1) 1.000 . Uani d ?
C17 -0.0584(5) 0.3116(3) 0.9402(3) 0.026(1) 1.000 . Uani d ?
C18 -0.1083(5) 0.2652(3) 0.9022(3) 0.025(1) 1.000 . Uani d ?
C19 -0.0960(5) 0.2928(3) 0.8191(3) 0.029(1) 1.000 . Uani d ?
C20 -0.1478(6) 0.2551(3) 0.7844(3) 0.030(1) 1.000 . Uani d ?
C21 -0.2128(5) 0.1857(3) 0.8353(4) 0.029(1) 1.000 . Uani d ?
C22 -0.2228(5) 0.1547(3) 0.9185(3) 0.022(1) 1.000 . Uani d ?
C23 -0.1714(5) 0.1951(3) 0.9511(3) 0.027(1) 1.000 . Uani d ?
C24 -0.3380(6) 0.0445(3) 0.9393(4) 0.037(2) 1.000 . Uani d ?
C25 -0.1422(8) 0.2879(4) 0.6937(4) 0.058(2) 1.000 . Uani d ?
C26 -0.187(1) 0.3759(5) 0.6663(5) 0.101(3) 1.000 . Uani d ?
C27 -0.010(1) 0.2773(7) 0.6495(4) 0.093(3) 1.000 . Uani d ?
C28 -0.2126(8) 0.2391(5) 0.6719(4) 0.056(2) 1.000 . Uani d ?
C29 0.3563(7) 0.3436(3) 0.6631(4) 0.038(2) 1.000 . Uani d ?
C30 0.4583(7) 0.3402(4) 0.6008(4) 0.049(2) 1.000 . Uani d ?
C31 -0.5487(6) 0.8285(3) 0.9085(3) 0.030(1) 1.000 . Uani d ?
C32 -0.5139(6) 0.9065(3) 0.8360(4) 0.032(1) 1.000 . Uani d ?
C33 -0.5122(7) 0.9814(4) 0.8454(4) 0.040(2) 1.000 . Uani d ?
C34 -0.4860(7) 1.0516(4) 0.7756(5) 0.048(2) 1.000 . Uani d ?
C35 -0.4613(8) 1.0456(4) 0.7026(4) 0.052(2) 1.000 . Uani d ?
C36 -0.4649(6) 0.9698(4) 0.6985(4) 0.036(2) 1.000 . Uani d ?
C37 -0.5733(5) 0.6821(3) 0.9337(3) 0.030(1) 1.000 . Uani d ?
C38 -0.5565(5) 0.6279(3) 0.8858(3) 0.024(1) 1.000 . Uani d ?
C39 -0.5821(5) 0.5423(4) 0.9242(3) 0.033(1) 1.000 . Uani d ?
C40 -0.5718(6) 0.4966(3) 0.8790(4) 0.034(1) 1.000 . Uani d ?
C41 -0.5341(5) 0.5329(3) 0.7941(4) 0.030(1) 1.000 . Uani d ?
C42 -0.5222(8) 0.4890(3) 0.7419(4) 0.051(2) 1.000 . Uani d ?
C43 -0.4838(7) 0.5288(4) 0.6623(4) 0.048(2) 1.000 . Uani d ?
C44 -0.4535(7) 0.6115(4) 0.6270(4) 0.042(2) 1.000 . Uani d ?
C45 -0.4626(6) 0.6559(3) 0.6750(4) 0.035(2) 1.000 . Uani d ?
C46 -0.5088(5) 0.6179(3) 0.7593(3) 0.029(1) 1.000 . Uani d ?
C47 -0.3801(5) 0.7330(3) 0.8982(3) 0.028(1) 1.000 . Uani d ?
C48 -0.2905(5) 0.7955(3) 0.8409(3) 0.026(1) 1.000 . Uani d ?
C49 -0.2463(5) 0.8019(3) 0.7605(3) 0.024(1) 1.000 . Uani d ?
C50 -0.1547(6) 0.8517(3) 0.7087(4) 0.033(1) 1.000 . Uani d ?
C51 -0.1133(6) 0.9026(3) 0.7383(4) 0.036(2) 1.000 . Uani d ?
C52 -0.1620(6) 0.9015(3) 0.8155(4) 0.033(1) 1.000 . Uani d ?
C53 -0.2488(6) 0.8476(3) 0.8674(3) 0.032(1) 1.000 . Uani d ?
C54 -0.0487(7) 1.0141(4) 0.7897(5) 0.050(2) 1.000 . Uani d ?
C55 -0.1022(6) 0.8550(4) 0.6224(4) 0.039(2) 1.000 . Uani d ?
C56 0.0130(6) 0.8985(5) 0.5865(4) 0.049(2) 1.000 . Uani d ?
C57 -0.1874(7) 0.9035(5) 0.5704(4) 0.052(2) 1.000 . Uani d ?
C58 -0.0784(8) 0.7689(5) 0.6187(5) 0.059(2) 1.000 . Uani d ?
C59 -0.5970(5) 0.8658(3) 0.6166(3) 0.027(1) 1.000 . Uani d ?
C60 -0.6561(6) 0.9112(3) 0.5534(3) 0.035(1) 1.000 . Uani d ?
C61 -0.178(1) 0.5703(5) 0.5158(5) 0.076(3) 1.000 . Uani d ?
C62 -0.1412(9) 0.6001(5) 0.5688(5) 0.069(3) 1.000 . Uani d ?
H1 -0.0470 0.4059 0.7861 0.039 1.000 . Uiso c ?
H2 -0.2790 0.7017 0.7595 0.046 1.000 . Uiso c ?
H3 0.1620 0.2075 0.9976 0.033 1.000 . Uiso c ?
H4 0.0324 0.1866 1.0201 0.033 1.000 . Uiso c ?
H5 0.1015 0.0472 1.0073 0.036 1.000 . Uiso c ?
H6 0.1585 -0.0209 0.9151 0.042 1.000 . Uiso c ?
H7 0.2141 0.0583 0.7759 0.036 1.000 . Uiso c ?
H8 0.2157 0.2003 0.7333 0.033 1.000 . Uiso c ?
H9 0.1765 0.3349 0.9778 0.033 1.000 . Uiso c ?
H10 0.0482 0.3613 1.0059 0.033 1.000 . Uiso c ?
H11 0.1215 0.5054 0.9678 0.038 1.000 . Uiso c ?
H12 0.1595 0.6331 0.8602 0.040 1.000 . Uiso c ?
H13 0.2093 0.7145 0.7088 0.051 1.000 . Uiso c ?
H14 0.2085 0.5987 0.5598 0.046 1.000 . Uiso c ?
H15 0.1699 0.4746 0.6661 0.038 1.000 . Uiso c ?
H16 -0.0959 0.2937 0.9962 0.031 1.000 . Uiso c ?
H17 -0.0742 0.3691 0.9150 0.031 1.000 . Uiso c ?
H18 -0.2507 0.1592 0.8131 0.035 1.000 . Uiso c ?
H19 -0.1795 0.1745 1.0079 0.032 1.000 . Uiso c ?
H20 -0.3769 -0.0016 0.9823 0.044 1.000 . Uiso c ?
H21 -0.2813 0.0258 0.9021 0.044 1.000 . Uiso c ?
H22 -0.3925 0.0808 0.9125 0.044 1.000 . Uiso c ?
H23 -0.1431 0.4084 0.6789 0.121 1.000 . Uiso c ?
H24 -0.2660 0.3786 0.6931 0.121 1.000 . Uiso c ?
H25 -0.1785 0.3966 0.6095 0.121 1.000 . Uiso c ?
H26 0.0375 0.3069 0.6623 0.112 1.000 . Uiso c ?
H27 0.0127 0.2203 0.6673 0.112 1.000 . Uiso c ?
H28 -0.0014 0.2983 0.5927 0.112 1.000 . Uiso c ?
H29 -0.1860 0.1830 0.6882 0.067 1.000 . Uiso c ?
H30 -0.2920 0.2424 0.6986 0.067 1.000 . Uiso c ?
H31 -0.2043 0.2612 0.6150 0.067 1.000 . Uiso c ?
H32 0.4732 0.3941 0.5608 0.059 1.000 . Uiso c ?
H33 0.5229 0.3201 0.6240 0.059 1.000 . Uiso c ?
H34 0.4459 0.3043 0.5766 0.059 1.000 . Uiso c ?
H35 -0.5187 0.8276 0.9512 0.036 1.000 . Uiso c ?
H36 -0.6309 0.8266 0.9256 0.036 1.000 . Uiso c ?
H37 -0.5283 0.9843 0.8975 0.049 1.000 . Uiso c ?
H38 -0.4855 1.1040 0.7795 0.058 1.000 . Uiso c ?
H39 -0.4416 1.0932 0.6546 0.062 1.000 . Uiso c ?
H40 -0.4463 0.9655 0.6468 0.043 1.000 . Uiso c ?
H41 -0.5510 0.6522 0.9829 0.036 1.000 . Uiso c ?
H42 -0.6527 0.6992 0.9453 0.036 1.000 . Uiso c ?
H43 -0.6063 0.5178 0.9815 0.040 1.000 . Uiso c ?
H44 -0.5900 0.4397 0.9042 0.041 1.000 . Uiso c ?
H45 -0.5413 0.4324 0.7633 0.061 1.000 . Uiso c ?
H46 -0.4267 0.6369 0.5699 0.050 1.000 . Uiso c ?
H47 -0.4382 0.7114 0.6521 0.042 1.000 . Uiso c ?
H48 -0.3821 0.7268 0.9518 0.033 1.000 . Uiso c ?
H49 -0.3570 0.6818 0.8913 0.033 1.000 . Uiso c ?
H50 -0.0511 0.9382 0.7045 0.043 1.000 . Uiso c ?
H51 -0.2799 0.8461 0.9211 0.038 1.000 . Uiso c ?
H52 0.0191 0.9905 0.7645 0.061 1.000 . Uiso c ?
H53 -0.0280 1.0434 0.8175 0.061 1.000 . Uiso c ?
H54 -0.0861 1.0511 0.7498 0.061 1.000 . Uiso c ?
H55 0.0665 0.8687 0.6179 0.058 1.000 . Uiso c ?
H56 0.0429 0.9010 0.5325 0.058 1.000 . Uiso c ?
H57 0.0014 0.9530 0.5868 0.058 1.000 . Uiso c ?
H58 -0.1555 0.9069 0.5163 0.062 1.000 . Uiso c ?
H59 -0.2006 0.9576 0.5716 0.062 1.000 . Uiso c ?
H60 -0.2588 0.8758 0.5914 0.062 1.000 . Uiso c ?
H61 -0.0464 0.7736 0.5641 0.071 1.000 . Uiso c ?
H62 -0.1488 0.7402 0.6393 0.071 1.000 . Uiso c ?
H63 -0.0250 0.7393 0.6502 0.071 1.000 . Uiso c ?
H64 -0.6047 0.9177 0.5022 0.042 1.000 . Uiso c ?
H65 -0.6810 0.9641 0.5557 0.042 1.000 . Uiso c ?
H66 -0.7215 0.8816 0.5607 0.042 1.000 . Uiso c ?
H67 -0.1627 0.5619 0.6230 0.083 1.000 . Uiso c ?
H68 -0.1778 0.6525 0.5655 0.083 1.000 . Uiso c ?
H69 -0.0595 0.6054 0.5525 0.083 1.000 . Uiso c ?

loop_
_atom_site_aniso_label
_atom_site_aniso_U_11
_atom_site_aniso_U_22
_atom_site_aniso_U_33
_atom_site_aniso_U_12
_atom_site_aniso_U_13
_atom_site_aniso_U_23
Cu1 0.0249(4) 0.0174(2) 0.0245(3) -0.0024(2) -0.0037(3) -0.0071(2)
Cu2 0.0259(4) 0.0252(3) 0.0206(3) 0.0008(3) -0.0091(3) -0.0074(2)
Cl1 0.0234(7) 0.0267(5) 0.0279(6) 0.0026(5) -0.0041(5) -0.0074(5)
Cl2 0.0327(9) 0.0464(7) 0.0445(8) 0.0125(7) -0.0100(7) -0.0135(7)
Cl3 0.161(2) 0.0486(8) 0.072(1) 0.034(1) -0.077(1) -0.0358(7)
Cl4 0.0315(8) 0.0287(5) 0.0280(6) 0.0072(5) -0.0098(6) -0.0144(5)
F1 0.098(4) 0.025(2) 0.060(2) -0.025(2) -0.005(3) 0.001(2)
F2 0.118(4) 0.058(2) 0.069(2) -0.033(2) -0.011(3) -0.042(2)
O1 0.028(2) 0.029(2) 0.034(2) -0.006(2) -0.008(2) -0.008(2)
O2 0.034(3) 0.029(2) 0.030(2) -0.012(2) -0.002(2) -0.005(2)
O3 0.023(2) 0.034(2) 0.026(2) -0.004(2) -0.008(2) -0.013(1)
O4 0.024(2) 0.056(2) 0.071(2) -0.001(2) -0.025(2) -0.038(2)
O5 0.029(3) 0.068(3) 0.052(2) 0.000(2) -0.019(2) -0.029(2)
O6 0.048(3) 0.029(2) 0.059(3) -0.002(2) -0.003(3) 0.001(2)
O7 0.039(3) 0.060(2) 0.030(2) 0.005(2) 0.005(2) -0.028(2)
O8 0.021(2) 0.033(2) 0.040(2) 0.002(2) -0.010(2) -0.018(1)
O9 0.078(5) 0.039(2) 0.100(4) 0.020(3) 0.024(4) -0.010(3)
O10 0.15(1) 0.191(8) 0.108(5) -0.012(7) -0.045(5) -0.076(5)
O11 0.071(5) 0.059(3) 0.105(5) 0.004(3) 0.014(4) 0.007(3)
O12 0.058(3) 0.041(2) 0.132(4) 0.020(2) -0.056(3) -0.027(3)
O13a 0.14(2) 0.16(1) 0.049(7) -0.08(1) -0.010(8) -0.011(8)
O13b 0.039(6) 0.044(4) 0.060(5) -0.016(4) -0.017(4) -0.028(3)
O14 0.122(6) 0.076(4) 0.077(4) -0.014(4) -0.041(4) 0.010(3)
O15 0.095(5) 0.065(3) 0.094(4) 0.010(3) -0.041(4) -0.042(3)
O16 0.18(1) 0.113(5) 0.075(4) 0.006(6) -0.013(5) -0.050(4)
O17 0.025(2) 0.038(2) 0.050(2) 0.002(2) -0.012(2) -0.003(2)
O18 0.147(6) 0.049(2) 0.069(3) 0.027(3) -0.058(3) -0.039(2)
O19 0.034(3) 0.051(2) 0.034(2) 0.005(2) -0.013(2) -0.006(2)
O20 0.033(3) 0.062(3) 0.045(2) 0.001(2) -0.003(2) -0.015(2)
N1 0.020(2) 0.019(2) 0.025(2) 0.001(2) -0.007(2) -0.011(2)
N2 0.019(2) 0.020(2) 0.030(2) 0.000(2) -0.002(2) -0.010(2)
N3 0.021(3) 0.018(2) 0.033(2) 0.006(2) 0.001(2) -0.010(2)
N4 0.033(3) 0.029(2) 0.026(2) -0.007(2) -0.008(2) -0.005(2)
N5 0.019(3) 0.035(2) 0.024(2) 0.007(2) -0.004(2) -0.014(2)
N6 0.042(3) 0.026(2) 0.026(2) 0.008(2) -0.017(2) -0.014(2)
N7 0.017(3) 0.025(2) 0.029(2) 0.001(2) -0.009(2) -0.002(2)
N8 0.030(3) 0.028(2) 0.022(2) -0.004(2) -0.010(2) -0.008(2)
N9 0.21(1) 0.068(4) 0.052(4) -0.029(5) -0.040(5) -0.018(3)
C1 0.035(4) 0.021(2) 0.022(2) 0.010(2) -0.006(2) -0.007(2)
C2 0.020(3) 0.021(2) 0.030(2) -0.001(2) -0.010(2) -0.008(2)
C3 0.040(4) 0.024(2) 0.029(2) 0.001(2) -0.013(2) -0.011(2)
C4 0.041(4) 0.023(2) 0.051(3) 0.000(2) -0.030(3) -0.011(2)
C5 0.026(3) 0.031(2) 0.049(3) 0.002(2) -0.013(3) -0.029(2)
C6 0.028(3) 0.027(2) 0.031(3) -0.006(2) -0.007(2) -0.014(2)
C7 0.031(3) 0.024(2) 0.029(2) 0.013(2) -0.009(2) -0.015(2)
C8 0.016(3) 0.032(2) 0.034(3) 0.005(2) -0.005(2) -0.022(2)
C9 0.023(3) 0.038(2) 0.046(3) 0.004(2) -0.005(3) -0.032(2)
C10 0.026(4) 0.024(2) 0.052(3) 0.002(2) 0.001(3) -0.024(2)
C11 0.027(4) 0.023(2) 0.056(3) -0.001(2) -0.004(3) -0.017(2)
C12 0.036(4) 0.023(2) 0.061(4) -0.002(2) 0.002(3) -0.018(2)
C13 0.040(4) 0.027(3) 0.042(3) -0.010(3) -0.001(3) 0.003(3)
C14 0.044(4) 0.032(3) 0.036(3) 0.000(3) -0.002(3) -0.014(2)
C15 0.029(4) 0.028(2) 0.034(3) 0.002(2) -0.006(3) -0.010(2)
C16 0.022(3) 0.021(2) 0.040(3) 0.002(2) -0.010(2) -0.012(2)
C17 0.023(3) 0.026(2) 0.027(2) 0.000(2) -0.005(2) -0.009(2)
C18 0.019(3) 0.022(2) 0.030(2) 0.005(2) 0.000(2) -0.011(2)
C19 0.020(3) 0.024(2) 0.037(3) 0.001(2) -0.008(2) -0.005(2)
C20 0.028(3) 0.035(3) 0.026(2) 0.000(2) -0.011(2) -0.006(2)
C21 0.019(3) 0.027(2) 0.040(3) -0.007(2) -0.005(2) -0.011(2)
C22 0.016(3) 0.028(2) 0.024(2) 0.002(2) -0.001(2) -0.016(2)
C23 0.021(3) 0.026(2) 0.031(3) 0.006(2) -0.004(2) -0.012(2)
C24 0.030(4) 0.030(2) 0.054(3) -0.010(2) -0.010(3) -0.016(2)
C25 0.085(6) 0.057(4) 0.027(3) -0.030(4) -0.020(3) 0.004(3)
C26 0.169(9) 0.056(5) 0.091(5) -0.013(5) -0.105(4) 0.012(4)
C27 0.110(8) 0.143(7) 0.027(3) -0.078(6) 0.009(4) -0.026(4)
C28 0.064(5) 0.070(4) 0.030(3) -0.027(4) -0.018(3) -0.003(3)
C29 0.047(4) 0.031(3) 0.037(3) -0.003(3) -0.009(3) -0.015(2)
C30 0.030(4) 0.063(3) 0.057(4) -0.010(3) 0.015(3) -0.039(3)
C31 0.022(3) 0.045(3) 0.027(2) 0.011(2) -0.002(2) -0.025(2)
C32 0.022(3) 0.033(2) 0.047(3) 0.012(2) -0.010(3) -0.024(2)
C33 0.035(4) 0.051(3) 0.046(3) 0.002(3) -0.010(3) -0.030(3)
C34 0.051(5) 0.033(3) 0.071(4) 0.007(3) -0.018(4) -0.030(3)
C35 0.073(6) 0.031(3) 0.062(4) 0.002(3) -0.037(4) -0.016(3)
C36 0.038(4) 0.039(3) 0.034(3) 0.002(3) -0.012(3) -0.015(2)
C37 0.019(3) 0.041(3) 0.023(2) 0.002(2) -0.006(2) -0.003(2)
C38 0.010(3) 0.036(3) 0.027(2) 0.002(2) -0.011(2) -0.007(2)
C39 0.019(3) 0.037(3) 0.032(3) 0.002(2) -0.010(2) 0.002(2)
C40 0.027(3) 0.033(3) 0.038(3) -0.009(2) -0.012(3) -0.004(2)
C41 0.018(3) 0.029(2) 0.043(3) -0.003(2) -0.012(2) -0.011(2)
C42 0.074(6) 0.023(2) 0.063(4) -0.017(3) -0.024(4) -0.014(3)
C43 0.054(5) 0.049(3) 0.054(4) -0.012(3) -0.013(3) -0.031(3)
C44 0.055(5) 0.039(3) 0.037(3) -0.004(3) -0.012(3) -0.018(2)
C45 0.042(4) 0.027(2) 0.035(3) -0.003(3) -0.009(3) -0.011(2)
C46 0.026(3) 0.025(2) 0.032(3) -0.006(2) -0.009(2) -0.004(2)
C47 0.018(3) 0.037(3) 0.028(2) -0.002(2) -0.008(2) -0.011(2)
C48 0.017(3) 0.034(2) 0.027(2) 0.014(2) -0.013(2) -0.011(2)
C49 0.020(3) 0.029(2) 0.027(2) -0.002(2) -0.009(2) -0.013(2)
C50 0.022(3) 0.037(3) 0.038(3) -0.001(2) -0.010(3) -0.008(2)
C51 0.031(4) 0.034(3) 0.042(3) -0.001(3) -0.015(3) -0.011(2)
C52 0.019(3) 0.044(3) 0.046(3) 0.008(2) -0.013(3) -0.028(2)
C53 0.026(3) 0.044(3) 0.030(3) 0.012(2) -0.011(2) -0.020(2)
C54 0.038(4) 0.046(3) 0.079(4) -0.003(3) -0.011(4) -0.037(3)
C55 0.034(4) 0.046(3) 0.032(3) -0.013(3) 0.000(3) -0.009(3)
C56 0.029(4) 0.081(4) 0.035(3) -0.024(3) -0.001(3) -0.017(3)
C57 0.040(4) 0.081(5) 0.030(3) -0.014(4) -0.008(3) -0.014(3)
C58 0.054(5) 0.063(4) 0.053(4) -0.016(4) 0.015(4) -0.031(3)
C59 0.023(3) 0.032(2) 0.025(2) -0.007(2) -0.002(2) -0.011(2)
C60 0.034(4) 0.036(3) 0.032(3) -0.001(3) -0.018(2) -0.002(2)
C61 0.133(9) 0.041(4) 0.033(3) -0.021(5) 0.001(5) 0.000(3)
C62 0.089(7) 0.057(4) 0.064(4) -0.020(4) -0.003(5) -0.030(3)

loop_
_atom_type_symbol
_atom_type_oxidation_number
_atom_type_number_in_cell
_atom_type_scat_dispersion_real
_atom_type_scat_dispersion_imag
_atom_type_scat_source
Cu 0 4 0.263 1.266
;International Tables for Crystallography
(1992, Vol. C, Tables 4.2.6.8 and 6.1.1.1)
;
Cl 0 8 0.132 0.159
;International Tables for Crystallography
(1992, Vol. C, Tables 4.2.6.8 and 6.1.1.1)
;
F 0 4 0.014 0.010
;International Tables for Crystallography
(1992, Vol. C, Tables 4.2.6.8 and 6.1.1.1)
;
O 0 40 0.008 0.006
;International Tables for Crystallography
(1992, Vol. C, Tables 4.2.6.8 and 6.1.1.1)
;
N 0 18 0.004 0.003
;International Tables for Crystallography
(1992, Vol. C, Tables 4.2.6.8 and 6.1.1.1)
;
C 0 124 0.002 0.002
;International Tables for Crystallography
(1992, Vol. C, Tables 4.2.6.8 and 6.1.1.1)
;
H 0 138 0.000 0.000
;International Tables for Crystallography
(1992, Vol. C, Table 6.1.1.2)
;

loop_
_geom_angle_atom_site_label_1
_geom_angle_atom_site_label_2
_geom_angle_atom_site_label_3
_geom_angle
_geom_angle_site_symmetry_1
_geom_angle_site_symmetry_2
_geom_angle_site_symmetry_3
_geom_angle_publ_flag
O1 Cu1 O8 172.8(1) . . . yes
O1 Cu1 N1 91.3(2) . . . yes
O1 Cu1 N2 95.2(2) . . . yes
O1 Cu1 N3 89.4(2) . . . yes
O1 Cu1 N4 102.2(2) . . . yes
O8 Cu1 N1 83.4(2) . . . yes
O8 Cu1 N2 89.1(2) . . . yes
O8 Cu1 N3 85.1(2) . . . yes
O8 Cu1 N4 83.3(2) . . . yes
N1 Cu1 N2 83.8(2) . . . yes
N1 Cu1 N3 82.8(2) . . . yes
N1 Cu1 N4 166.2(2) . . . yes
N2 Cu1 N3 165.9(2) . . . yes
N2 Cu1 N4 92.0(2) . . . yes
N3 Cu1 N4 100.0(2) . . . yes
O3 Cu2 O17 162.6(1) . . . yes
O3 Cu2 N5 91.2(2) . . . yes
O3 Cu2 N6 96.5(2) . . . yes
O3 Cu2 N7 86.1(2) . . . yes
O3 Cu2 N8 103.6(2) . . . yes
O17 Cu2 N5 86.3(2) . . . yes
O17 Cu2 N6 100.3(2) . . . yes
O17 Cu2 N7 76.5(2) . . . yes
O17 Cu2 N8 80.7(2) . . . yes
N5 Cu2 N6 83.7(2) . . . yes
N5 Cu2 N7 82.2(2) . . . yes
N5 Cu2 N8 164.7(2) . . . yes
N6 Cu2 N7 165.7(2) . . . yes
N6 Cu2 N8 90.6(2) . . . yes
N7 Cu2 N8 102.5(2) . . . yes
O5 Cl1 O6 109.3(3) . . . yes
O5 Cl1 O7 111.0(3) . . . yes
O5 Cl1 O8 108.5(3) . . . yes
O6 Cl1 O7 110.7(3) . . . yes
O6 Cl1 O8 108.1(3) . . . yes
O7 Cl1 O8 109.1(3) . . . yes
O9 Cl2 O10 114.5(7) . . . yes
O9 Cl2 O11 108.5(4) . . . yes
O9 Cl2 O12 109.6(4) . . . yes
O10 Cl2 O11 108.7(6) . . . yes
O10 Cl2 O12 107.6(6) . . . yes
O11 Cl2 O12 107.7(4) . . . yes
O13a Cl3 O13b 164.0(6) . . . yes
O13a Cl3 O14 96.6(7) . . . yes
O13a Cl3 O15 82.7(7) . . . yes
O13a Cl3 O16 77.0(7) . . . yes
O13b Cl3 O14 98.2(5) . . . yes
O13b Cl3 O15 96.4(4) . . . yes
O13b Cl3 O16 89.6(6) . . . yes
O14 Cl3 O15 114.9(5) . . . yes
O14 Cl3 O16 124.3(5) . . . yes
O15 Cl3 O16 118.8(5) . . . yes
O17 Cl4 O18 110.5(4) . . . yes
O17 Cl4 O19 109.0(3) . . . yes
O17 Cl4 O20 106.7(3) . . . yes
O18 Cl4 O19 112.6(3) . . . yes
O18 Cl4 O20 109.3(4) . . . yes
O19 Cl4 O20 108.6(3) . . . yes
Cu1 O1 C19 108.8(3) . . . yes
Cu1 O1 H1 98.7 . . . no
C19 O1 H1 109.1 . . . no
C22 O2 C24 118.4(4) . . . yes
C22 O2 H20 145.8 . . . no
C22 O2 H21 102.7 . . . no
C22 O2 H22 102.8 . . . no
H21 O2 H22 46.9 . . . no
Cu2 O3 C49 109.1(3) . . . yes
Cu2 O3 H2 115.8 . . . no
C49 O3 H2 101.5 . . . no
C52 O4 C54 116.5(5) . . . yes
C52 O4 H52 100.8 . . . no
C52 O4 H53 143.7 . . . no
C52 O4 H54 101.5 . . . no
Cu1 O8 Cl1 133.9(3) . . . yes
Cl2 O9 H1 129.6 . . . no
Cl2 O12 H2 130.5 . . . no
Cl3 O13a O16 40.8(5) . . . yes
Cl3 O16 O13a 62.2(6) . . . yes
Cu2 O17 Cl4 133.6(2) . . . yes
Cu1 N1 C1 108.2(3) . . . yes
Cu1 N1 C7 105.7(3) . . . yes
Cu1 N1 C17 112.2(3) . . . yes
Cu1 N1 H3 106.3 . . . no
Cu1 N1 H4 130.2 . . . no
Cu1 N1 H9 101.3 . . . no
Cu1 N1 H10 129.3 . . . no
Cu1 N1 H16 139.1 . . . no
Cu1 N1 H17 99.0 . . . no
C1 N1 C7 112.3(4) . . . yes
C1 N1 C17 110.6(4) . . . yes
C1 N1 H9 90.0 . . . no
C1 N1 H10 108.2 . . . no
C1 N1 H16 94.5 . . . no
C1 N1 H17 137.3 . . . no
C7 N1 C17 107.7(4) . . . yes
C7 N1 H3 88.3 . . . no
C7 N1 H4 111.5 . . . no
C7 N1 H16 95.9 . . . no
C7 N1 H17 90.3 . . . no
C17 N1 H3 131.5 . . . no
C17 N1 H4 86.8 . . . no
C17 N1 H9 131.2 . . . no
C17 N1 H10 86.1 . . . no
H3 N1 H10 91.7 . . . no
H3 N1 H16 108.8 . . . no
H3 N1 H17 154.1 . . . no
H4 N1 H9 98.0 . . . no
H4 N1 H10 96.2 . . . no
H4 N1 H16 68.2 . . . no
H4 N1 H17 112.4 . . . no
H9 N1 H16 112.6 . . . no
H9 N1 H17 116.5 . . . no
Cu1 N2 C2 112.4(4) . . . yes
Cu1 N2 C6 127.7(3) . . . yes
Cu1 N2 H8 102.7 . . . no
C2 N2 C6 119.8(4) . . . yes
C2 N2 H8 144.8 . . . no
Cu1 N3 C8 111.5(3) . . . yes
Cu1 N3 C16 128.3(4) . . . yes
C8 N3 C16 120.0(5) . . . yes
Cu1 N4 C29 166.9(5) . . . yes
Cu2 N5 C31 106.5(3) . . . yes
Cu2 N5 C37 106.3(4) . . . yes
Cu2 N5 C47 112.4(3) . . . yes
Cu2 N5 H35 129.8 . . . no
Cu2 N5 H36 102.7 . . . no
Cu2 N5 H41 130.3 . . . no
Cu2 N5 H42 101.4 . . . no
Cu2 N5 H48 138.6 . . . no
Cu2 N5 H49 101.4 . . . no
C31 N5 C37 112.7(4) . . . yes
C31 N5 C47 110.4(5) . . . yes
C31 N5 H41 108.6 . . . no
C31 N5 H42 90.2 . . . no
C31 N5 H48 93.3 . . . no
C31 N5 H49 136.6 . . . no
C37 N5 C47 108.5(4) . . . yes
C37 N5 H35 109.8 . . . no
C37 N5 H36 89.7 . . . no
C37 N5 H48 98.4 . . . no
C37 N5 H49 89.8 . . . no
C47 N5 H35 87.8 . . . no
C47 N5 H36 132.9 . . . no
C47 N5 H41 86.7 . . . no
C47 N5 H42 132.2 . . . no
H35 N5 H41 94.7 . . . no
H35 N5 H42 96.1 . . . no
H35 N5 H48 67.5 . . . no
H35 N5 H49 112.2 . . . no
H36 N5 H41 94.0 . . . no
H36 N5 H48 110.2 . . . no
H36 N5 H49 155.0 . . . no
H42 N5 H48 114.8 . . . no
H42 N5 H49 116.2 . . . no
Cu2 N6 C32 112.6(3) . . . yes
Cu2 N6 C36 128.4(4) . . . yes
Cu2 N6 H40 103.5 . . . no
C32 N6 C36 119.0(5) . . . yes
C32 N6 H40 143.9 . . . no
Cu2 N7 C38 112.7(4) . . . yes
Cu2 N7 C46 127.9(3) . . . yes
C38 N7 C46 119.4(5) . . . yes
Cu2 N8 C59 163.0(5) . . . yes
N1 C1 C2 109.7(4) . . . yes
N1 C1 H3 109.4 . . . no
N1 C1 H4 109.4 . . . no
C2 C1 H3 109.4 . . . no
C2 C1 H4 109.4 . . . no
H3 C1 H4 109.5 . . . no
N2 C2 C1 117.8(4) . . . yes
N2 C2 C3 120.3(5) . . . yes
N2 C2 H3 118.3 . . . no
N2 C2 H4 136.7 . . . no
C1 C2 C3 121.7(5) . . . yes
C3 C2 H3 112.8 . . . no
C3 C2 H4 101.0 . . . no
C2 C3 C4 119.2(5) . . . yes
C2 C3 H5 120.4 . . . no
C4 C3 H5 120.4 . . . no
C3 C4 C5 119.0(5) . . . yes
C3 C4 H6 120.5 . . . no
C5 C4 H6 120.5 . . . no
C4 C5 C6 119.0(6) . . . yes
C4 C5 H7 120.5 . . . no
C4 C5 H8 143.6 . . . no
C6 C5 H7 120.5 . . . no
H7 C5 H8 95.9 . . . no
N2 C6 C5 122.6(5) . . . yes
N2 C6 H7 146.5 . . . no
N2 C6 H8 118.7 . . . no
C5 C6 H8 118.7 . . . no
H7 C6 H8 94.8 . . . no
N1 C7 C8 109.1(5) . . . yes
N1 C7 H9 109.6 . . . no
N1 C7 H10 109.6 . . . no
C8 C7 H9 109.6 . . . no
C8 C7 H10 109.6 . . . no
H9 C7 H10 109.5 . . . no
N3 C8 C7 117.9(5) . . . yes
N3 C8 C9 123.0(5) . . . yes
C7 C8 C9 118.9(5) . . . yes
C8 C9 C10 117.2(6) . . . yes
C8 C9 H11 121.4 . . . no
C8 C9 H12 141.2 . . . no
C10 C9 H11 121.4 . . . no
H11 C9 H12 97.4 . . . no
C9 C10 C11 120.6(5) . . . yes
C9 C10 H12 119.7 . . . no
C11 C10 H12 119.7 . . . no
C10 C11 C12 123.9(6) . . . yes
C10 C11 C16 119.6(5) . . . yes
C12 C11 C16 116.5(6) . . . yes
C12 C11 H12 99.8 . . . no
C16 C11 H12 143.6 . . . no
C11 C12 C13 120.6(6) . . . yes
C11 C12 H13 119.7 . . . no
C13 C12 H13 119.7 . . . no
F1 C13 C12 121.2(6) . . . yes
F1 C13 C14 115.4(6) . . . yes
F1 C13 H13 96.1 . . . no
C12 C13 C14 123.3(5) . . . yes
C14 C13 H13 148.2 . . . no
C13 C14 C15 118.7(6) . . . yes
C13 C14 H14 120.7 . . . no
C13 C14 H15 143.1 . . . no
C15 C14 H14 120.7 . . . no
H14 C14 H15 96.2 . . . no
C14 C15 C16 120.4(6) . . . yes
C14 C15 H15 119.8 . . . no
C16 C15 H14 144.5 . . . no
C16 C15 H15 119.8 . . . no
H14 C15 H15 95.7 . . . no
N3 C16 C11 119.3(5) . . . yes
N3 C16 C15 120.4(5) . . . yes
C11 C16 C15 120.3(5) . . . yes
N1 C17 C18 114.0(4) . . . yes
N1 C17 H16 108.3 . . . no
N1 C17 H17 108.3 . . . no
C18 C17 H16 108.3 . . . no
C18 C17 H17 108.3 . . . no
H16 C17 H17 109.5 . . . no
C17 C18 C19 122.0(5) . . . yes
C17 C18 C23 119.8(5) . . . yes
C17 C18 H19 95.8 . . . no
C19 C18 C23 118.1(6) . . . yes
C19 C18 H19 142.2 . . . no
O1 C19 C18 116.0(6) . . . yes
O1 C19 C20 121.2(5) . . . yes
C18 C19 C20 122.6(5) . . . yes
C18 C19 H1 100.3 . . . no
C20 C19 H1 133.1 . . . no
C19 C20 C21 117.9(5) . . . yes
C19 C20 C25 123.5(5) . . . yes
C21 C20 C25 118.6(6) . . . yes
C20 C21 C22 120.7(6) . . . yes
C20 C21 H18 119.7 . . . no
C22 C21 H18 119.7 . . . no
O2 C22 C21 123.3(5) . . . yes
O2 C22 C23 117.0(5) . . . yes
O2 C22 H19 92.9 . . . no
C21 C22 C23 119.7(5) . . . yes
C21 C22 H19 143.8 . . . no
C18 C23 C22 120.9(5) . . . yes
C18 C23 H19 119.6 . . . no
C22 C23 H19 119.6 . . . no
O2 C24 H20 109.5 . . . no
O2 C24 H21 109.5 . . . no
O2 C24 H22 109.5 . . . no
H20 C24 H21 109.5 . . . no
H20 C24 H22 109.5 . . . no
H21 C24 H22 109.5 . . . no
C20 C25 C26 110.2(7) . . . yes
C20 C25 C27 106.1(7) . . . yes
C20 C25 C28 113.2(6) . . . yes
C20 C25 H23 94.7 . . . no
C20 C25 H24 97.1 . . . no
C20 C25 H25 136.4 . . . no
C26 C25 C27 112.9(7) . . . yes
C26 C25 C28 107.6(8) . . . yes
C27 C25 C28 106.9(7) . . . yes
C27 C25 H23 99.0 . . . no
C27 C25 H24 139.1 . . . no
C27 C25 H25 97.7 . . . no
C28 C25 H23 133.8 . . . no
C28 C25 H24 93.6 . . . no
C28 C25 H25 93.2 . . . no
C25 C26 H23 109.5 . . . no
C25 C26 H24 109.5 . . . no
C25 C26 H25 109.5 . . . no
H23 C26 H24 109.5 . . . no
H23 C26 H25 109.5 . . . no
H24 C26 H25 109.5 . . . no
C25 C27 H26 109.5 . . . no
C25 C27 H27 109.5 . . . no
C25 C27 H28 109.5 . . . no
H26 C27 H27 109.5 . . . no
H26 C27 H28 109.5 . . . no
H27 C27 H28 109.5 . . . no
C25 C28 H29 109.5 . . . no
C25 C28 H30 109.5 . . . no
C25 C28 H31 109.5 . . . no
H29 C28 H30 109.5 . . . no
H29 C28 H31 109.5 . . . no
H30 C28 H31 109.5 . . . no
N4 C29 C30 178.8(8) . . . yes
N4 C29 H32 153.4 . . . no
N4 C29 H33 151.9 . . . no
N4 C29 H34 153.8 . . . no
C29 C30 H32 109.5 . . . no
C29 C30 H33 109.5 . . . no
C29 C30 H34 109.5 . . . no
H32 C30 H33 109.5 . . . no
H32 C30 H34 109.5 . . . no
H33 C30 H34 109.5 . . . no
N5 C31 C32 109.2(4) . . . yes
N5 C31 H35 109.5 . . . no
N5 C31 H36 109.5 . . . no
C32 C31 H35 109.5 . . . no
C32 C31 H36 109.5 . . . no
H35 C31 H36 109.5 . . . no
N6 C32 C31 117.1(5) . . . yes
N6 C32 C33 122.0(5) . . . yes
C31 C32 C33 120.7(6) . . . yes
C32 C33 C34 117.5(6) . . . yes
C32 C33 H37 121.3 . . . no
C34 C33 H37 121.3 . . . no
C33 C34 C35 120.1(6) . . . yes
C33 C34 H38 120.0 . . . no
C33 C34 H39 144.2 . . . no
C35 C34 H38 120.0 . . . no
H38 C34 H39 95.9 . . . no
C34 C35 C36 118.9(6) . . . yes
C34 C35 H39 120.5 . . . no
C34 C35 H40 143.4 . . . no
C36 C35 H38 143.2 . . . no
C36 C35 H39 120.5 . . . no
H38 C35 H39 96.2 . . . no
H38 C35 H40 167.8 . . . no
H39 C35 H40 96.0 . . . no
N6 C36 C35 122.5(6) . . . yes
N6 C36 H39 146.3 . . . no
N6 C36 H40 118.8 . . . no
C35 C36 H40 118.8 . . . no
H39 C36 H40 94.9 . . . no
N5 C37 C38 109.2(4) . . . yes
N5 C37 H41 109.5 . . . no
N5 C37 H42 109.5 . . . no
C38 C37 H41 109.5 . . . no
C38 C37 H42 109.5 . . . no
H41 C37 H42 109.5 . . . no
N7 C38 C37 116.6(5) . . . yes
N7 C38 C39 122.0(6) . . . yes
N7 C38 H41 136.7 . . . no
N7 C38 H42 115.7 . . . no
C37 C38 C39 121.3(5) . . . yes
C39 C38 H41 99.8 . . . no
C39 C38 H42 114.2 . . . no
C38 C39 C40 119.6(5) . . . yes
C38 C39 H43 120.2 . . . no
C40 C39 H43 120.2 . . . no
H43 C39 H44 95.8 . . . no
C39 C40 C41 120.0(5) . . . yes
C39 C40 H44 120.0 . . . no
C41 C40 H44 120.0 . . . no
H43 C40 H44 95.7 . . . no
C40 C41 C42 123.5(5) . . . yes
C40 C41 C46 118.0(6) . . . yes
C42 C41 C46 118.5(5) . . . yes
C41 C42 C43 118.9(6) . . . yes
C41 C42 H45 120.6 . . . no
C43 C42 H45 120.6 . . . no
F2 C43 C42 119.2(6) . . . yes
F2 C43 C44 117.2(6) . . . yes
F2 C43 H45 95.0 . . . no
C42 C43 C44 123.6(7) . . . yes
C43 C44 C45 119.5(6) . . . yes
C43 C44 H46 120.2 . . . no
C43 C44 H47 143.3 . . . no
C45 C44 H46 120.2 . . . no
H46 C44 H47 96.4 . . . no
C44 C45 C46 119.0(5) . . . yes
C44 C45 H47 120.5 . . . no
C46 C45 H47 120.5 . . . no
H46 C45 H47 96.6 . . . no
N7 C46 C41 120.9(5) . . . yes
N7 C46 C45 118.8(5) . . . yes
C41 C46 C45 120.2(6) . . . yes
N5 C47 C48 114.7(4) . . . yes
N5 C47 H48 108.1 . . . no
N5 C47 H49 108.1 . . . no
C48 C47 H48 108.1 . . . no
C48 C47 H49 108.1 . . . no
H48 C47 H49 109.5 . . . no
C47 C48 C49 121.0(6) . . . yes
C47 C48 C53 120.4(5) . . . yes
C49 C48 C53 118.6(5) . . . yes
C49 C48 H49 100.8 . . . no
C53 C48 H48 94.7 . . . no
O3 C49 C48 116.0(5) . . . yes
O3 C49 C50 121.2(5) . . . yes
C48 C49 C50 122.7(6) . . . yes
C48 C49 H2 104.8 . . . no
C50 C49 H2 125.9 . . . no
C49 C50 C51 116.8(6) . . . yes
C49 C50 C55 122.6(6) . . . yes
C51 C50 C55 120.5(5) . . . yes
C50 C51 C52 121.0(6) . . . yes
C50 C51 H50 119.5 . . . no
C52 C51 H50 119.5 . . . no
O4 C52 C51 122.9(6) . . . yes
O4 C52 C53 116.2(5) . . . yes
O4 C52 H50 98.8 . . . no
C51 C52 C53 120.9(6) . . . yes
C53 C52 H50 144.9 . . . no
C48 C53 C52 119.8(5) . . . yes
C48 C53 H51 120.1 . . . no
C52 C53 H51 120.1 . . . no
O4 C54 H52 109.5 . . . no
O4 C54 H53 109.5 . . . no
O4 C54 H54 109.5 . . . no
H52 C54 H53 109.5 . . . no
H52 C54 H54 109.5 . . . no
H53 C54 H54 109.5 . . . no
C50 C55 C56 111.1(6) . . . yes
C50 C55 C57 108.3(5) . . . yes
C50 C55 C58 112.1(5) . . . yes
C56 C55 C57 108.9(5) . . . yes
C56 C55 C58 106.9(6) . . . yes
C57 C55 C58 109.5(7) . . . yes
C55 C56 H55 109.5 . . . no
C55 C56 H56 109.5 . . . no
C55 C56 H57 109.5 . . . no
H55 C56 H56 109.5 . . . no
H55 C56 H57 109.5 . . . no
H56 C56 H57 109.5 . . . no
C55 C57 H58 109.5 . . . no
C55 C57 H59 109.5 . . . no
C55 C57 H60 109.5 . . . no
H58 C57 H59 109.5 . . . no
H58 C57 H60 109.5 . . . no
H59 C57 H60 109.5 . . . no
C55 C58 H61 109.5 . . . no
C55 C58 H62 109.5 . . . no
C55 C58 H63 109.5 . . . no
H61 C58 H62 109.5 . . . no
H61 C58 H63 109.5 . . . no
H62 C58 H63 109.5 . . . no
N8 C59 C60 179.5(6) . . . yes
C59 C60 H64 109.5 . . . no
C59 C60 H65 109.5 . . . no
C59 C60 H66 109.5 . . . no
H64 C60 H65 109.5 . . . no
H64 C60 H66 109.5 . . . no
H65 C60 H66 109.5 . . . no
N9 C61 C62 179(1) . . . yes
C61 C62 H67 109.5 . . . no
C61 C62 H68 109.5 . . . no
C61 C62 H69 109.5 . . . no
H67 C62 H68 109.5 . . . no
H67 C62 H69 109.5 . . . no
H68 C62 H69 109.5 . . . no

loop_
_geom_bond_atom_site_label_1
_geom_bond_atom_site_label_2
_geom_bond_distance
_geom_bond_site_symmetry_1
_geom_bond_site_symmetry_2
_geom_bond_publ_flag
Cu1 O1 2.415(5) . . yes
Cu1 O8 2.631(5) . . yes
Cu1 N1 2.014(4) . . yes
Cu1 N2 1.981(4) . . yes
Cu1 N3 2.016(4) . . yes
Cu1 N4 1.980(5) . . yes
Cu2 O3 2.355(4) . . yes
Cu2 O17 2.631(5) . . yes
Cu2 N5 2.005(5) . . yes
Cu2 N6 2.002(4) . . yes
Cu2 N7 2.010(4) . . yes
Cu2 N8 1.978(5) . . yes
Cl1 O5 1.434(6) . . yes
Cl1 O6 1.425(4) . . yes
Cl1 O7 1.428(4) . . yes
Cl1 O8 1.456(4) . . yes
Cl2 O9 1.393(6) . . yes
Cl2 O10 1.31(1) . . yes
Cl2 O11 1.466(7) . . yes
Cl2 O12 1.413(5) . . yes
Cl3 O13a 1.74(2) . . yes
Cl3 O13b 1.68(1) . . yes
Cl3 O14 1.397(7) . . yes
Cl3 O15 1.355(6) . . yes
Cl3 O16 1.282(8) . . yes
Cl4 O17 1.446(4) . . yes
Cl4 O18 1.409(5) . . yes
Cl4 O19 1.405(4) . . yes
Cl4 O20 1.446(5) . . yes
F1 C13 1.374(6) . . yes
F2 C43 1.355(9) . . yes
O1 C19 1.422(7) . . yes
O1 H1 0.96 . . no
O2 C22 1.354(6) . . yes
O2 C24 1.415(8) . . yes
O2 H20 1.95 . . no
O2 H21 1.95 . . no
O2 H22 1.95 . . no
O3 C49 1.402(7) . . yes
O3 H2 0.98 . . no
O4 C52 1.357(8) . . yes
O4 C54 1.431(8) . . yes
O4 H52 1.96 . . no
O4 H53 1.96 . . no
O4 H54 1.96 . . no
O9 H1 1.86 . . no
O12 H2 1.82 . . no
O13a O16 1.91(2) . . yes
N1 C1 1.487(6) . . yes
N1 C7 1.494(8) . . yes
N1 C17 1.483(8) . . yes
N2 C2 1.358(7) . . yes
N2 C6 1.329(7) . . yes
N3 C8 1.317(7) . . yes
N3 C16 1.377(6) . . yes
N4 C29 1.131(8) . . yes
N5 C31 1.491(7) . . yes
N5 C37 1.479(7) . . yes
N5 C47 1.507(8) . . yes
N6 C32 1.317(8) . . yes
N6 C36 1.332(7) . . yes
N7 C38 1.314(7) . . yes
N7 C46 1.377(8) . . yes
N8 C59 1.135(7) . . yes
N9 C61 1.14(1) . . yes
C1 C2 1.482(8) . . yes
C1 H3 0.95 . . no
C1 H4 0.95 . . no
C2 C3 1.395(7) . . yes
C3 C4 1.388(9) . . yes
C3 H5 0.95 . . no
C4 C5 1.387(8) . . yes
C4 H6 0.95 . . no
C5 C6 1.367(7) . . yes
C5 H7 0.95 . . no
C6 H8 0.95 . . no
C7 C8 1.504(7) . . yes
C7 H9 0.95 . . no
C7 H10 0.95 . . no
C8 C9 1.433(8) . . yes
C9 C10 1.380(8) . . yes
C9 H11 0.95 . . no
C10 C11 1.38(1) . . yes
C10 H12 0.95 . . no
C11 C12 1.436(8) . . yes
C11 C16 1.427(8) . . yes
C12 C13 1.30(1) . . yes
C12 H13 0.95 . . no
C13 C14 1.43(1) . . yes
C14 C15 1.339(7) . . yes
C14 H14 0.95 . . no
C15 C16 1.415(9) . . yes
C15 H15 0.95 . . no
C17 C18 1.525(9) . . yes
C17 H16 0.95 . . no
C17 H17 0.95 . . no
C18 C19 1.392(8) . . yes
C18 C23 1.385(7) . . yes
C19 C20 1.379(9) . . yes
C20 C21 1.393(8) . . yes
C20 C25 1.533(8) . . yes
C21 C22 1.396(8) . . yes
C21 H18 0.95 . . no
C22 C23 1.380(9) . . yes
C23 H19 0.95 . . no
C24 H20 0.95 . . no
C24 H21 0.95 . . no
C24 H22 0.95 . . no
C25 C26 1.50(1) . . yes
C25 C27 1.60(1) . . yes
C25 C28 1.51(1) . . yes
C26 H23 0.95 . . no
C26 H24 0.95 . . no
C26 H25 0.95 . . no
C27 H26 0.95 . . no
C27 H27 0.95 . . no
C27 H28 0.95 . . no
C28 H29 0.95 . . no
C28 H30 0.95 . . no
C28 H31 0.95 . . no
C29 C30 1.444(9) . . yes
C30 H32 0.95 . . no
C30 H33 0.95 . . no
C30 H34 0.95 . . no
C31 C32 1.506(8) . . yes
C31 H35 0.95 . . no
C31 H36 0.95 . . no
C32 C33 1.395(9) . . yes
C33 C34 1.388(9) . . yes
C33 H37 0.95 . . no
C34 C35 1.34(1) . . yes
C34 H38 0.95 . . no
C35 C36 1.370(9) . . yes
C35 H39 0.95 . . no
C36 H40 0.95 . . no
C37 C38 1.495(9) . . yes
C37 H41 0.95 . . no
C37 H42 0.95 . . no
C38 C39 1.425(8) . . yes
C39 C40 1.34(1) . . yes
C39 H43 0.95 . . no
C40 C41 1.409(8) . . yes
C40 H44 0.95 . . no
C41 C42 1.42(1) . . yes
C41 C46 1.415(7) . . yes
C42 C43 1.33(1) . . yes
C42 H45 0.95 . . no
C43 C44 1.394(9) . . yes
C44 C45 1.37(1) . . yes
C44 H46 0.95 . . no
C45 C46 1.413(8) . . yes
C45 H47 0.95 . . no
C47 C48 1.506(8) . . yes
C47 H48 0.95 . . no
C47 H49 0.95 . . no
C48 C49 1.400(8) . . yes
C48 C53 1.392(9) . . yes
C49 C50 1.385(8) . . yes
C50 C51 1.41(1) . . yes
C50 C55 1.527(9) . . yes
C51 C52 1.380(9) . . yes
C51 H50 0.95 . . no
C52 C53 1.382(9) . . yes
C53 H51 0.95 . . no
C54 H52 0.95 . . no
C54 H53 0.95 . . no
C54 H54 0.95 . . no
C55 C56 1.52(1) . . yes
C55 C57 1.54(1) . . yes
C55 C58 1.53(1) . . yes
C56 H55 0.95 . . no
C56 H56 0.95 . . no
C56 H57 0.95 . . no
C57 H58 0.95 . . no
C57 H59 0.95 . . no
C57 H60 0.95 . . no
C58 H61 0.95 . . no
C58 H62 0.95 . . no
C58 H63 0.95 . . no
C59 C60 1.447(9) . . yes
C60 H64 0.95 . . no
C60 H65 0.95 . . no
C60 H66 0.95 . . no
C61 C62 1.46(1) . . yes
C62 H67 0.95 . . no
C62 H68 0.95 . . no
C62 H69 0.95 . . no
H3 H4 1.55 . . no
H9 H10 1.55 . . no
H16 H17 1.55 . . no
H20 H21 1.55 . . no
H20 H22 1.55 . . no
H21 H22 1.55 . . no
H23 H24 1.55 . . no
H23 H25 1.55 . . no
H24 H25 1.55 . . no
H26 H27 1.55 . . no
H26 H28 1.55 . . no
H27 H28 1.55 . . no
H29 H30 1.55 . . no
H29 H31 1.55 . . no
H30 H31 1.55 . . no
H32 H33 1.55 . . no
H32 H34 1.55 . . no
H33 H34 1.55 . . no
H35 H36 1.55 . . no
H41 H42 1.55 . . no
H48 H49 1.55 . . no
H50 H57 2.01 . . no
H52 H53 1.55 . . no
H52 H54 1.55 . . no
H53 H54 1.55 . . no
H55 H56 1.55 . . no
H55 H57 1.55 . . no
H56 H57 1.55 . . no
H58 H59 1.55 . . no
H58 H60 1.55 . . no
H59 H60 1.55 . . no
H61 H62 1.55 . . no
H61 H63 1.55 . . no
H62 H63 1.55 . . no
H64 H65 1.55 . . no
H64 H66 1.55 . . no
H65 H66 1.55 . . no
H67 H68 1.55 . . no
H67 H69 1.55 . . no
H68 H69 1.55 . . no

loop_
_geom_contact_atom_site_label_1
_geom_contact_atom_site_label_2
_geom_contact_distance
_geom_contact_site_symmetry_1
_geom_contact_site_symmetry_2
_geom_contact_publ_flag
Cu1 O8 2.631(5) . . no
Cu2 O17 2.631(5) . . no
F1 O13b 3.34(1) . 1_655 no
F1 C60 3.366(8) . 1_655 no
F2 C30 2.915(9) . 1_455 no
F2 C29 3.150(8) . 1_455 no
F2 N9 3.52(1) . . no
O1 O9 2.798(7) . . no
O2 C4 3.174(7) . 2_557 no
O2 C31 3.246(7) . 2_467 no
O2 C3 3.302(7) . 2_557 no
O2 C33 3.470(7) . 2_467 no
O3 O12 2.749(6) . . no
O4 C24 3.299(8) . 1_565 no
O4 C1 3.463(7) . 2_567 no
O4 O20 3.558(6) . 1_655 no
O4 O18 3.560(9) . 1_655 no
O5 C31 3.325(7) . 2_567 no
O5 C21 3.496(7) . 1_655 no
O5 C22 3.499(7) . 1_655 no
O5 C47 3.539(7) . 2_567 no
O5 C37 3.575(8) . 2_567 no
O6 C2 3.429(8) . . no
O6 C53 3.539(7) . 2_567 no
O6 C24 3.549(8) . 1_655 no
O6 C1 3.574(8) . . no
O7 C29 3.128(8) . . no
O7 N4 3.279(7) . . no
O7 C30 3.478(9) . . no
O7 C34 3.577(8) . 1_645 no
O8 C7 3.004(7) . . no
O8 N4 3.103(7) . . no
O8 N1 3.125(6) . . no
O8 N3 3.175(6) . . no
O8 C1 3.250(7) . . no
O8 C8 3.261(6) . . no
O8 N2 3.267(7) . . no
O8 C42 3.510(7) . 1_655 no
O8 C2 3.515(7) . . no
O9 C16 3.156(9) . . no
O9 N3 3.217(9) . . no
O9 C15 3.434(9) . . no
O10 C9 3.59(1) . 2_567 no
O11 C17 3.387(9) . . no
O11 C39 3.44(1) . 2_467 no
O11 C37 3.453(8) . 2_467 no
O11 C18 3.592(8) . . no
O12 C46 3.018(9) . . no
O12 N7 3.115(7) . . no
O12 C45 3.381(9) . . no
O12 C41 3.424(9) . . no
O12 C38 3.486(8) . . no
O12 C49 3.579(7) . . no
O13a C5 3.49(2) . 2_566 no
O13b C60 3.12(1) . . no
O13b C59 3.15(1) . . no
O13b C30 3.22(1) . 2_566 no
O13b C44 3.41(1) . . no
O13b C35 3.57(1) . 2_476 no
O13b C45 3.59(1) . . no
O14 C45 3.254(9) . . no
O14 C44 3.326(9) . . no
O14 C57 3.40(1) . . no
O14 C62 3.43(1) . . no
O15 C60 3.185(9) . 2_476 no
O15 C59 3.285(8) . . no
O15 C60 3.29(1) . . no
O15 C36 3.572(9) . 2_476 no
O15 C57 3.59(1) . . no
O16 C6 3.093(9) . 2_566 no
O16 C35 3.30(1) . 2_476 no
O16 C5 3.327(9) . 2_566 no
O16 C30 3.33(1) . 2_566 no
O16 C29 3.45(1) . 2_566 no
O17 N7 2.914(6) . . no
O17 C37 2.975(7) . . no
O17 N8 3.025(6) . . no
O17 C38 3.084(7) . . no
O17 N5 3.204(7) . . no
O17 C31 3.459(9) . . no
O17 C10 3.494(8) . 1_455 no
O17 C59 3.558(7) . . no
O17 N6 3.581(7) . . no
O18 C4 3.118(8) . 1_465 no
O18 C54 3.35(1) . 1_455 no
O18 C5 3.370(7) . 1_465 no
O18 C23 3.383(8) . 2_467 no
O19 C59 2.970(7) . . no
O19 C60 3.220(7) . . no
O19 N8 3.238(7) . . no
O19 C51 3.407(8) . 1_455 no
O19 C56 3.559(9) . 1_455 no
O20 C1 3.275(7) . 2_467 no
O20 C52 3.350(8) . 1_455 no
O20 C10 3.413(7) . 1_455 no
O20 C51 3.449(8) . 1_455 no
O20 C17 3.471(7) . 2_467 no
O20 C7 3.543(7) . 2_467 no
N4 N9 3.53(1) . 2_566 no
N9 C15 3.36(1) . 2_566 no
N9 C29 3.36(1) . 2_566 no
N9 C14 3.44(1) . 2_566 no
C1 C53 3.579(9) . 2_567 no
C5 C54 3.49(1) . 1_545 no
C9 C40 3.41(1) . 1_655 no
C10 C40 3.500(9) . 1_655 no
C11 C41 3.573(9) . 1_655 no
C23 C31 3.593(8) . 2_467 no
C24 C33 3.57(1) . 1_545 no
C26 C61 3.46(1) . . no
C44 C61 3.53(1) . . no

loop_
_geom_hbond_atom_site_label_D
_geom_hbond_atom_site_label_H
_geom_hbond_atom_site_label_A
_geom_hbond_distance_DH
_geom_hbond_distance_HA
_geom_hbond_distance_DA
_geom_hbond_angle_DHA
_geom_hbond_site_symmetry_A
O1 H1 O9 0.96 1.86 2.798(7) 164.4 .
O3 H2 O12 0.98 1.82 2.749(6) 158.7 .

loop_
_geom_torsion_atom_site_label_1
_geom_torsion_atom_site_label_2
_geom_torsion_atom_site_label_3
_geom_torsion_atom_site_label_4
_geom_torsion_site_symmetry_1
_geom_torsion_site_symmetry_2
_geom_torsion_site_symmetry_3
_geom_torsion_site_symmetry_4
_geom_torsion
_geom_torsion_publ_flag
? ? ? ? ? ? ? ? ? ?
